data_7005216
loop_
_publ_author_name
'Boyall, Alice J.'
'Dillon, Keith B.'
'Howard, Judith A. K.'
'Monks, Philippa K.'
'Thompson, Amber L.'

_publ_section_title
;
 Novel (n + 1 + 1) cycloaddition reactions; the formation of cyclic
 tetraphosphonium dications with four linked phosphorus atoms and an
 organic backbone.
;
_journal_issue 14
_journal_name_full 'Dalton transactions (Cambridge, England : 2003)'
_journal_page_first 1374
_journal_page_last 1376
_journal_paper_doi 10.1039/b618157k
_journal_year 2007
_chemical_formula_moiety 'C40 H38 P4, Sn1 Cl5, 0.5(Sn1 Cl6), 4(C H Cl3)'
_chemical_formula_sum 'C44 H42 Cl20 P4 Sn1.5'
_chemical_formula_weight 1581.69
_chemical_melting_point ?
_space_group_IT_number 2
_symmetry_cell_setting triclinic
_symmetry_space_group_name_Hall '-P 1'
_symmetry_space_group_name_H-M 'P -1'
_atom_sites_solution_hydrogens geom
_atom_sites_solution_primary direct
_atom_sites_solution_secondary difmap
_cell_angle_alpha 100.565(1)
_cell_angle_beta 93.135(1)
_cell_angle_gamma 111.495(1)
_cell_formula_units_Z 2
_cell_length_a 13.4942(4)
_cell_length_b 14.1464(5)
_cell_length_c 17.8670(6)
_cell_measurement_reflns_used 5325
_cell_measurement_temperature 120(2)
_cell_measurement_theta_max 27.319
_cell_measurement_theta_min 2.167
_cell_volume 3091.88(18)
_computing_cell_refinement 'SMART-NT V6.1 (Bruker, 2000)'
_computing_data_collection 'SMART-NT V6.1 (Bruker, 2000)'
_computing_data_reduction 'SAINT-NT V6.45A (Bruker, 2000)'
_computing_molecular_graphics 'Bruker SHELXTL'
_computing_publication_material 'Bruker SHELXTL'
_computing_structure_refinement 'SHELXL-97 (Sheldrick, 1997)'
_computing_structure_solution 'SHELXS-97 (Sheldrick, 1997)'
_diffrn_ambient_temperature 120(2)
_diffrn_detector_area_resol_mean 8
_diffrn_measured_fraction_theta_full 0.988
_diffrn_measured_fraction_theta_max 0.988
_diffrn_measurement_device_type 'Bruker SMART CCD 1K area detector'
_diffrn_measurement_method \w-scans
_diffrn_radiation_monochromator graphite
_diffrn_radiation_source 'fine-focus sealed tube'
_diffrn_radiation_type MoK\a
_diffrn_radiation_wavelength 0.71073
_diffrn_reflns_av_R_equivalents 0.0556
_diffrn_reflns_av_sigmaI/netI 0.1169
_diffrn_reflns_limit_h_max 17
_diffrn_reflns_limit_h_min -17
_diffrn_reflns_limit_k_max 18
_diffrn_reflns_limit_k_min -18
_diffrn_reflns_limit_l_max 23
_diffrn_reflns_limit_l_min -22
_diffrn_reflns_number 30280
_diffrn_reflns_theta_full 27.49
_diffrn_reflns_theta_max 27.49
_diffrn_reflns_theta_min 1.75
_exptl_absorpt_coefficient_mu 1.610
_exptl_absorpt_correction_T_max 0.9363
_exptl_absorpt_correction_T_min 0.6581
_exptl_absorpt_correction_type integration
_exptl_absorpt_process_details 'XPREP (SHELXTL,1997)'
_exptl_crystal_colour colourless
_exptl_crystal_density_diffrn 1.699
_exptl_crystal_density_meas ?
_exptl_crystal_density_method .
_exptl_crystal_description plate
_exptl_crystal_F_000 1562
_exptl_crystal_size_max 0.40
_exptl_crystal_size_mid 0.08
_exptl_crystal_size_min 0.04
_refine_diff_density_max 5.294
_refine_diff_density_min -2.108
_refine_diff_density_rms 0.167
_refine_ls_extinction_method none
_refine_ls_goodness_of_fit_ref 0.916
_refine_ls_hydrogen_treatment constr
_refine_ls_matrix_type full
_refine_ls_number_parameters 628
_refine_ls_number_reflns 14021
_refine_ls_number_restraints 0
_refine_ls_restrained_S_all 0.916
_refine_ls_R_factor_all 0.1152
_refine_ls_R_factor_gt 0.0627
_refine_ls_shift/su_max 0.000
_refine_ls_shift/su_mean 0.000
_refine_ls_structure_factor_coef Fsqd
_refine_ls_weighting_details 'calc w=1/[\s^2^(Fo^2^)+(0.0976P)^2^+0.0000P] where P=(Fo^2^+2Fc^2^)/3'
_refine_ls_weighting_scheme calc
_refine_ls_wR_factor_gt 0.1583
_refine_ls_wR_factor_ref 0.1764
_reflns_number_gt 8000
_reflns_number_total 14021
_reflns_threshold_expression >2sigma(I)
_cod_data_source_file b618157k.txt
_cod_data_source_block 3c
_cod_depositor_comments
;
The following automatic conversions were performed:
'_symmetry_cell_setting' value 'Triclinic' changed to 'triclinic'
according to '/home/saulius/struct/CIF-dictionaries/cif_core.dic'
dictionary named 'cif_core.dic' version 2.4.1 from 2010-06-29.

Automatic conversion script
Id: cif_fix_enum 1527 2010-12-29 10:47:43Z saulius 

The following automatic conversions were performed:

'_chemical_melting_point' value 'not measured' was changed to '?' -
the value is undefined or not given.

Automatic conversion script
Id: cif_fix_values 1646 2011-03-28 12:23:43Z adriana 
;
_cod_original_sg_symbol_H-M P-1
_cod_original_formula_sum 'C44 H42 Cl20 P4 Sn1.50'
_cod_database_code 7005216

loop_
_symmetry_equiv_pos_as_xyz
'x, y, z'
'-x, -y, -z'

loop_
_atom_site_label
_atom_site_type_symbol
_atom_site_fract_x
_atom_site_fract_y
_atom_site_fract_z
_atom_site_U_iso_or_equiv
_atom_site_adp_type
_atom_site_occupancy
_atom_site_symmetry_multiplicity
_atom_site_calc_flag
_atom_site_refinement_flags
_atom_site_disorder_assembly
_atom_site_disorder_group
P1 P 0.80261(13) 0.05985(12) 0.17197(9) 0.0151(3) Uani 1 1 d . . .
C11 C 0.9460(5) 0.1219(5) 0.2064(3) 0.0144(12) Uani 1 1 d . . .
C12 C 0.9935(5) 0.0715(5) 0.2482(4) 0.0189(13) Uani 1 1 d . . .
H12A H 0.9502 0.0091 0.2621 0.023 Uiso 1 1 calc R . .
C13 C 1.1035(5) 0.1124(5) 0.2691(4) 0.0212(14) Uani 1 1 d . . .
H13A H 1.1351 0.0788 0.2986 0.025 Uiso 1 1 calc R . .
C14 C 1.1678(5) 0.2011(5) 0.2478(4) 0.0216(14) Uani 1 1 d . . .
H14A H 1.2435 0.2278 0.2616 0.026 Uiso 1 1 calc R . .
C15 C 1.1217(5) 0.2518(5) 0.2058(4) 0.0203(14) Uani 1 1 d . . .
H15A H 1.1662 0.3121 0.1898 0.024 Uiso 1 1 calc R . .
C16 C 1.0107(5) 0.2146(5) 0.1872(3) 0.0162(13) Uani 1 1 d . . .
C111 C 0.7476(5) -0.0640(5) 0.1976(4) 0.0198(14) Uani 1 1 d . . .
C112 C 0.7531(5) -0.0688(5) 0.2760(4) 0.0220(14) Uani 1 1 d . . .
H11A H 0.7898 -0.0074 0.3145 0.026 Uiso 1 1 calc R . .
C113 C 0.7047(6) -0.1637(6) 0.2960(4) 0.0290(17) Uani 1 1 d . . .
H11B H 0.7091 -0.1674 0.3486 0.035 Uiso 1 1 calc R . .
C114 C 0.6501(6) -0.2529(6) 0.2405(5) 0.0326(18) Uani 1 1 d . . .
H11C H 0.6158 -0.3174 0.2548 0.039 Uiso 1 1 calc R . .
C115 C 0.6456(6) -0.2480(6) 0.1646(5) 0.0315(17) Uani 1 1 d . . .
H11D H 0.6096 -0.3101 0.1265 0.038 Uiso 1 1 calc R . .
C116 C 0.6925(5) -0.1537(5) 0.1418(4) 0.0231(15) Uani 1 1 d . . .
H11E H 0.6869 -0.1512 0.0890 0.028 Uiso 1 1 calc R . .
C121 C 0.7860(6) 0.0398(5) 0.0689(4) 0.0213(14) Uani 1 1 d . . .
C122 C 0.8409(6) -0.0134(6) 0.0283(4) 0.0309(17) Uani 1 1 d . . .
H12B H 0.8856 -0.0390 0.0543 0.037 Uiso 1 1 calc R . .
C123 C 0.8293(7) -0.0287(6) -0.0523(5) 0.041(2) Uani 1 1 d . . .
H12C H 0.8647 -0.0665 -0.0817 0.049 Uiso 1 1 calc R . .
C124 C 0.7659(7) 0.0118(8) -0.0880(5) 0.050(3) Uani 1 1 d . . .
H12D H 0.7576 0.0007 -0.1424 0.060 Uiso 1 1 calc R . .
C125 C 0.7153(6) 0.0665(7) -0.0481(4) 0.041(2) Uani 1 1 d . . .
H12E H 0.6744 0.0957 -0.0741 0.049 Uiso 1 1 calc R . .
C126 C 0.7231(6) 0.0801(6) 0.0312(4) 0.0318(18) Uani 1 1 d . . .
H12F H 0.6857 0.1167 0.0596 0.038 Uiso 1 1 calc R . .
P2 P 0.71482(14) 0.16028(13) 0.21729(10) 0.0184(4) Uani 1 1 d . . .
C21 C 0.5987(5) 0.0657(5) 0.2500(4) 0.0233(15) Uani 1 1 d . . .
H21A H 0.6238 0.0233 0.2786 0.028 Uiso 1 1 calc R . .
H21B H 0.5648 0.1037 0.2851 0.028 Uiso 1 1 calc R . .
C22 C 0.5158(6) -0.0058(6) 0.1811(5) 0.0320(17) Uani 1 1 d . . .
H22A H 0.4550 -0.0552 0.1993 0.048 Uiso 1 1 calc R . .
H22B H 0.5492 -0.0440 0.1467 0.048 Uiso 1 1 calc R . .
H22C H 0.4902 0.0362 0.1532 0.048 Uiso 1 1 calc R . .
P3 P 0.82729(13) 0.22518(12) 0.32633(9) 0.0156(3) Uani 1 1 d . . .
C31 C 0.7473(5) 0.2718(5) 0.3940(4) 0.0215(14) Uani 1 1 d . . .
H31A H 0.7141 0.3128 0.3702 0.026 Uiso 1 1 calc R . .
H31B H 0.6891 0.2115 0.4057 0.026 Uiso 1 1 calc R . .
C32 C 0.8201(6) 0.3395(6) 0.4683(4) 0.0282(16) Uani 1 1 d . . .
H32A H 0.7775 0.3642 0.5038 0.042 Uiso 1 1 calc R . .
H32B H 0.8772 0.3994 0.4565 0.042 Uiso 1 1 calc R . .
H32C H 0.8521 0.2984 0.4920 0.042 Uiso 1 1 calc R . .
P4 P 0.92755(13) 0.36886(12) 0.29072(9) 0.0145(3) Uani 1 1 d . . .
C41 C 0.9257(5) 0.3475(5) 0.1869(3) 0.0181(13) Uani 1 1 d . . .
C42 C 0.8881(6) 0.4070(5) 0.1472(4) 0.0230(15) Uani 1 1 d . . .
H42A H 0.8609 0.4546 0.1741 0.028 Uiso 1 1 calc R . .
C43 C 0.8902(6) 0.3966(6) 0.0686(4) 0.0291(17) Uani 1 1 d . . .
H43A H 0.8637 0.4364 0.0419 0.035 Uiso 1 1 calc R . .
C44 C 0.9307(6) 0.3285(5) 0.0294(4) 0.0277(16) Uani 1 1 d . . .
H44A H 0.9313 0.3207 -0.0245 0.033 Uiso 1 1 calc R . .
C45 C 0.9704(6) 0.2716(5) 0.0685(4) 0.0223(14) Uani 1 1 d . . .
H45A H 1.0013 0.2274 0.0413 0.027 Uiso 1 1 calc R . .
C46 C 0.9662(5) 0.2775(5) 0.1472(4) 0.0172(13) Uani 1 1 d . . .
C411 C 1.0619(5) 0.4037(5) 0.3360(3) 0.0135(12) Uani 1 1 d . . .
C412 C 1.0834(5) 0.3526(5) 0.3907(4) 0.0184(13) Uani 1 1 d . . .
H41A H 1.0263 0.2992 0.4055 0.022 Uiso 1 1 calc R . .
C413 C 1.1885(5) 0.3801(5) 0.4236(4) 0.0228(15) Uani 1 1 d . . .
H41B H 1.2027 0.3454 0.4611 0.027 Uiso 1 1 calc R . .
C414 C 1.2710(6) 0.4554(5) 0.4031(4) 0.0257(15) Uani 1 1 d . . .
H41C H 1.3426 0.4730 0.4257 0.031 Uiso 1 1 calc R . .
C415 C 1.2502(5) 0.5077(5) 0.3479(4) 0.0258(16) Uani 1 1 d . . .
H41D H 1.3078 0.5608 0.3333 0.031 Uiso 1 1 calc R . .
C416 C 1.1468(5) 0.4818(5) 0.3152(4) 0.0191(14) Uani 1 1 d . . .
H41E H 1.1330 0.5174 0.2782 0.023 Uiso 1 1 calc R . .
C421 C 0.8835(5) 0.4737(5) 0.3212(3) 0.0164(13) Uani 1 1 d . . .
C422 C 0.9536(5) 0.5666(5) 0.3693(4) 0.0195(14) Uani 1 1 d . . .
H42B H 1.0245 0.5746 0.3870 0.023 Uiso 1 1 calc R . .
C423 C 0.9186(6) 0.6469(5) 0.3911(4) 0.0217(14) Uani 1 1 d . . .
H42C H 0.9661 0.7110 0.4230 0.026 Uiso 1 1 calc R . .
C424 C 0.8145(6) 0.6341(5) 0.3664(4) 0.0259(16) Uani 1 1 d . . .
H42D H 0.7910 0.6895 0.3817 0.031 Uiso 1 1 calc R . .
C425 C 0.7451(6) 0.5423(5) 0.3201(4) 0.0258(16) Uani 1 1 d . . .
H42E H 0.6739 0.5344 0.3034 0.031 Uiso 1 1 calc R . .
C426 C 0.7785(6) 0.4608(5) 0.2976(4) 0.0223(15) Uani 1 1 d . . .
H42F H 0.7300 0.3967 0.2664 0.027 Uiso 1 1 calc R . .
Sn1 Sn 1.0000 1.0000 0.5000 0.01252(14) Uani 1 2 d S . .
Cl1 Cl 0.99120(13) 0.90669(12) 0.36961(9) 0.0188(3) Uani 1 1 d . . .
Cl2 Cl 0.82741(13) 0.86920(12) 0.51203(9) 0.0214(3) Uani 1 1 d . . .
Cl3 Cl 0.90973(13) 1.10253(12) 0.45449(9) 0.0201(3) Uani 1 1 d . . .
Sn2 Sn 0.46055(4) 0.32364(4) 0.13353(3) 0.03109(15) Uani 1 1 d . . .
Cl4 Cl 0.4624(2) 0.2306(2) 0.22882(13) 0.0510(6) Uani 1 1 d . . .
Cl5 Cl 0.30860(17) 0.30536(17) 0.05455(12) 0.0411(5) Uani 1 1 d . . .
Cl6 Cl 0.62272(19) 0.45020(18) 0.12045(14) 0.0524(6) Uani 1 1 d . . .
Cl7 Cl 0.48838(17) 0.19063(16) 0.04379(11) 0.0386(5) Uani 1 1 d . . .
Cl8 Cl 0.42873(18) 0.44962(17) 0.23042(12) 0.0451(5) Uani 1 1 d . . .
C1S C 0.7331(6) 0.0634(6) 0.5955(5) 0.038(2) Uani 1 1 d . . .
H1SA H 0.7968 0.0484 0.5799 0.045 Uiso 1 1 calc R . .
Cl11 Cl 0.6863(3) 0.0008(3) 0.6696(3) 0.1212(18) Uani 1 1 d . . .
Cl12 Cl 0.77219(18) 0.19911(17) 0.62509(13) 0.0472(5) Uani 1 1 d . . .
Cl13 Cl 0.6341(2) 0.0176(2) 0.5161(2) 0.0826(11) Uani 1 1 d . . .
C2S C 0.5518(6) 0.7262(7) 0.4920(5) 0.038(2) Uani 1 1 d . . .
H2SA H 0.6207 0.7886 0.5003 0.046 Uiso 1 1 calc R . .
Cl21 Cl 0.56658(18) 0.62301(18) 0.42838(15) 0.0546(6) Uani 1 1 d . . .
Cl22 Cl 0.44903(17) 0.75754(17) 0.45416(16) 0.0521(6) Uani 1 1 d . . .
Cl23 Cl 0.5261(2) 0.6927(3) 0.58014(16) 0.0709(8) Uani 1 1 d . . .
C3S C 0.9421(10) 0.7356(7) 0.1798(6) 0.067(4) Uani 1 1 d . . .
H3SA H 0.9142 0.7538 0.2289 0.080 Uiso 1 1 calc R . .
Cl31 Cl 1.0432(3) 0.6869(3) 0.19781(18) 0.0928(12) Uani 1 1 d . . .
Cl32 Cl 0.8412(2) 0.6438(2) 0.1160(3) 0.136(2) Uani 1 1 d . . .
Cl33 Cl 0.9995(3) 0.84776(18) 0.14280(18) 0.0730(9) Uani 1 1 d . . .
C4S C 0.6823(7) 0.3945(8) -0.1424(5) 0.047(2) Uani 1 1 d . . .
H4SA H 0.6374 0.4343 -0.1535 0.056 Uiso 1 1 calc R . .
Cl41 Cl 0.6318(2) 0.3313(3) -0.06980(15) 0.0756(9) Uani 1 1 d . . .
Cl42 Cl 0.8138(2) 0.48281(18) -0.11307(13) 0.0505(6) Uani 1 1 d . . .
Cl43 Cl 0.6693(3) 0.30204(18) -0.22520(14) 0.0642(7) Uani 1 1 d . . .

loop_
_atom_site_aniso_label
_atom_site_aniso_U_11
_atom_site_aniso_U_22
_atom_site_aniso_U_33
_atom_site_aniso_U_23
_atom_site_aniso_U_13
_atom_site_aniso_U_12
P1 0.0190(8) 0.0118(8) 0.0138(8) 0.0015(6) -0.0024(6) 0.0061(7)
C11 0.020(3) 0.016(3) 0.009(3) 0.000(2) -0.001(2) 0.010(3)
C12 0.020(3) 0.017(3) 0.020(3) 0.004(3) 0.004(3) 0.007(3)
C13 0.019(3) 0.023(4) 0.025(4) 0.006(3) -0.001(3) 0.013(3)
C14 0.019(3) 0.023(4) 0.024(4) 0.005(3) 0.003(3) 0.010(3)
C15 0.016(3) 0.015(3) 0.028(4) 0.002(3) 0.006(3) 0.005(3)
C16 0.023(3) 0.017(3) 0.012(3) 0.001(2) 0.006(3) 0.012(3)
C111 0.017(3) 0.018(3) 0.027(4) 0.006(3) 0.001(3) 0.010(3)
C112 0.018(3) 0.027(4) 0.023(4) 0.007(3) 0.000(3) 0.010(3)
C113 0.026(4) 0.036(4) 0.036(4) 0.020(4) 0.003(3) 0.019(3)
C114 0.024(4) 0.020(4) 0.052(5) 0.017(4) 0.001(4) 0.002(3)
C115 0.026(4) 0.016(4) 0.048(5) 0.003(3) -0.004(3) 0.007(3)
C116 0.026(4) 0.016(3) 0.027(4) 0.002(3) 0.001(3) 0.010(3)
C121 0.026(4) 0.014(3) 0.015(3) 0.002(3) 0.000(3) 0.000(3)
C122 0.034(4) 0.023(4) 0.025(4) 0.000(3) 0.006(3) 0.003(3)
C123 0.040(5) 0.038(5) 0.027(4) -0.001(4) 0.012(4) -0.002(4)
C124 0.039(5) 0.066(6) 0.017(4) 0.010(4) -0.001(4) -0.011(5)
C125 0.029(4) 0.055(6) 0.021(4) 0.013(4) -0.010(3) -0.005(4)
C126 0.029(4) 0.035(4) 0.022(4) 0.010(3) -0.008(3) 0.002(3)
P2 0.0184(9) 0.0159(8) 0.0209(9) 0.0008(7) -0.0052(7) 0.0092(7)
C21 0.009(3) 0.024(4) 0.033(4) 0.007(3) 0.000(3) 0.004(3)
C22 0.020(4) 0.022(4) 0.042(5) -0.002(3) -0.007(3) 0.001(3)
P3 0.0174(8) 0.0133(8) 0.0152(8) 0.0005(6) -0.0018(6) 0.0065(7)
C31 0.018(3) 0.020(3) 0.024(4) 0.000(3) 0.006(3) 0.007(3)
C32 0.035(4) 0.026(4) 0.022(4) -0.001(3) 0.008(3) 0.011(3)
P4 0.0177(8) 0.0118(8) 0.0145(8) 0.0007(6) -0.0018(6) 0.0078(7)
C41 0.024(3) 0.020(3) 0.011(3) 0.001(3) 0.000(3) 0.010(3)
C42 0.036(4) 0.017(3) 0.018(3) 0.001(3) -0.007(3) 0.015(3)
C43 0.041(4) 0.027(4) 0.023(4) 0.010(3) -0.004(3) 0.016(3)
C44 0.040(4) 0.027(4) 0.015(3) 0.006(3) -0.002(3) 0.012(3)
C45 0.032(4) 0.017(3) 0.019(3) 0.003(3) 0.003(3) 0.011(3)
C46 0.014(3) 0.014(3) 0.022(3) 0.005(3) 0.003(3) 0.004(3)
C411 0.019(3) 0.011(3) 0.011(3) -0.002(2) 0.002(2) 0.008(3)
C412 0.018(3) 0.017(3) 0.021(3) 0.003(3) 0.001(3) 0.009(3)
C413 0.022(4) 0.023(4) 0.024(4) 0.006(3) -0.002(3) 0.010(3)
C414 0.016(3) 0.023(4) 0.034(4) 0.002(3) -0.003(3) 0.006(3)
C415 0.017(3) 0.016(3) 0.039(4) 0.004(3) 0.004(3) 0.002(3)
C416 0.022(3) 0.014(3) 0.021(3) 0.006(3) 0.006(3) 0.006(3)
C421 0.027(4) 0.011(3) 0.014(3) -0.001(2) -0.001(3) 0.013(3)
C422 0.019(3) 0.014(3) 0.023(4) 0.003(3) -0.001(3) 0.006(3)
C423 0.032(4) 0.012(3) 0.021(3) 0.001(3) 0.002(3) 0.010(3)
C424 0.037(4) 0.019(4) 0.028(4) 0.003(3) 0.007(3) 0.018(3)
C425 0.022(4) 0.026(4) 0.031(4) 0.001(3) -0.001(3) 0.015(3)
C426 0.027(4) 0.014(3) 0.025(4) -0.002(3) -0.005(3) 0.011(3)
Sn1 0.0133(3) 0.0101(3) 0.0153(3) 0.0042(2) -0.0009(2) 0.0055(2)
Cl1 0.0244(8) 0.0177(8) 0.0164(7) 0.0035(6) -0.0003(6) 0.0110(7)
Cl2 0.0179(8) 0.0160(8) 0.0284(9) 0.0052(7) 0.0037(7) 0.0039(6)
Cl3 0.0251(8) 0.0163(8) 0.0215(8) 0.0043(6) -0.0046(6) 0.0119(7)
Sn2 0.0304(3) 0.0309(3) 0.0331(3) 0.0032(2) 0.0013(2) 0.0153(2)
Cl4 0.0721(16) 0.0669(16) 0.0384(12) 0.0179(11) 0.0134(11) 0.0506(14)
Cl5 0.0393(11) 0.0481(12) 0.0371(11) 0.0013(9) -0.0069(9) 0.0236(10)
Cl6 0.0449(13) 0.0447(13) 0.0535(14) 0.0071(11) 0.0081(11) 0.0027(11)
Cl7 0.0433(12) 0.0384(11) 0.0362(11) 0.0065(9) 0.0090(9) 0.0185(10)
Cl8 0.0514(13) 0.0453(12) 0.0404(12) -0.0054(10) 0.0016(10) 0.0283(11)
C1S 0.028(4) 0.030(4) 0.062(6) 0.019(4) 0.009(4) 0.014(4)
Cl11 0.110(3) 0.164(4) 0.193(4) 0.146(4) 0.117(3) 0.107(3)
Cl12 0.0451(13) 0.0385(12) 0.0537(14) -0.0046(10) 0.0008(10) 0.0189(10)
Cl13 0.0370(13) 0.0481(15) 0.142(3) -0.0264(16) -0.0366(16) 0.0216(12)
C2S 0.023(4) 0.038(5) 0.043(5) -0.009(4) 0.002(4) 0.008(4)
Cl21 0.0352(12) 0.0406(12) 0.0769(17) -0.0079(12) 0.0200(11) 0.0099(10)
Cl22 0.0292(11) 0.0352(12) 0.0839(18) 0.0059(11) -0.0109(11) 0.0092(9)
Cl23 0.0711(19) 0.102(2) 0.0543(16) 0.0211(16) 0.0148(14) 0.0465(18)
C3S 0.125(10) 0.037(5) 0.056(6) 0.016(5) 0.063(7) 0.041(6)
Cl31 0.108(3) 0.087(2) 0.0605(18) 0.0301(17) -0.0334(18) 0.011(2)
Cl32 0.0372(16) 0.0422(16) 0.323(7) 0.024(3) 0.004(3) 0.0179(13)
Cl33 0.105(2) 0.0268(12) 0.085(2) 0.0165(13) 0.0424(18) 0.0165(13)
C4S 0.043(5) 0.071(7) 0.036(5) 0.016(5) 0.012(4) 0.029(5)
Cl41 0.0476(15) 0.130(3) 0.0437(14) 0.0386(16) 0.0135(12) 0.0174(16)
Cl42 0.0611(15) 0.0460(13) 0.0397(12) 0.0133(10) 0.0051(11) 0.0137(11)
Cl43 0.096(2) 0.0369(13) 0.0450(14) 0.0047(11) 0.0151(14) 0.0107(13)

loop_
_atom_type_symbol
_atom_type_description
_atom_type_scat_dispersion_real
_atom_type_scat_dispersion_imag
_atom_type_scat_source
C C 0.0033 0.0016 'International Tables Vol C Tables 4.2.6.8 and 6.1.1.4'
H H 0.0000 0.0000 'International Tables Vol C Tables 4.2.6.8 and 6.1.1.4'
P P 0.1023 0.0942 'International Tables Vol C Tables 4.2.6.8 and 6.1.1.4'
Cl Cl 0.1484 0.1585 'International Tables Vol C Tables 4.2.6.8 and 6.1.1.4'
Sn Sn -0.6537 1.4246 'International Tables Vol C Tables 4.2.6.8 and 6.1.1.4'

loop_
_exptl_crystal_face_index_h
_exptl_crystal_face_index_k
_exptl_crystal_face_index_l
_exptl_crystal_face_perp_dist
1.00 0.00 0.00 0.0200
-1.00 0.00 0.00 0.0200
0.00 1.00 0.00 0.2000
0.00 -1.00 0.00 0.2000
0.00 0.00 1.00 0.0400
0.00 0.00 -1.00 0.0400

loop_
_geom_angle_atom_site_label_1
_geom_angle_atom_site_label_2
_geom_angle_atom_site_label_3
_geom_angle
_geom_angle_site_symmetry_1
_geom_angle_site_symmetry_3
_geom_angle_publ_flag
C111 P1 C121 108.8(3) . . ?
C111 P1 C11 109.9(3) . . ?
C121 P1 C11 108.0(3) . . ?
C111 P1 P2 110.6(2) . . ?
C121 P1 P2 107.7(2) . . ?
C11 P1 P2 111.8(2) . . ?
C12 C11 C16 119.3(6) . . ?
C12 C11 P1 119.0(5) . . ?
C16 C11 P1 121.5(4) . . ?
C13 C12 C11 120.1(6) . . ?
C13 C12 H12A 120.0 . . ?
C11 C12 H12A 120.0 . . ?
C14 C13 C12 120.8(6) . . ?
C14 C13 H13A 119.6 . . ?
C12 C13 H13A 119.6 . . ?
C13 C14 C15 119.8(6) . . ?
C13 C14 H14A 120.1 . . ?
C15 C14 H14A 120.1 . . ?
C16 C15 C14 120.3(6) . . ?
C16 C15 H15A 119.8 . . ?
C14 C15 H15A 119.8 . . ?
C15 C16 C11 119.6(6) . . ?
C15 C16 C46 117.4(6) . . ?
C11 C16 C46 123.1(6) . . ?
C116 C111 C112 119.8(6) . . ?
C116 C111 P1 120.5(5) . . ?
C112 C111 P1 119.5(5) . . ?
C113 C112 C111 119.4(7) . . ?
C113 C112 H11A 120.3 . . ?
C111 C112 H11A 120.3 . . ?
C114 C113 C112 120.7(7) . . ?
C114 C113 H11B 119.7 . . ?
C112 C113 H11B 119.7 . . ?
C115 C114 C113 119.7(7) . . ?
C115 C114 H11C 120.2 . . ?
C113 C114 H11C 120.2 . . ?
C114 C115 C116 121.6(7) . . ?
C114 C115 H11D 119.2 . . ?
C116 C115 H11D 119.2 . . ?
C111 C116 C115 118.8(7) . . ?
C111 C116 H11E 120.6 . . ?
C115 C116 H11E 120.6 . . ?
C122 C121 C126 120.8(7) . . ?
C122 C121 P1 118.1(5) . . ?
C126 C121 P1 121.1(6) . . ?
C121 C122 C123 118.6(8) . . ?
C121 C122 H12B 120.7 . . ?
C123 C122 H12B 120.7 . . ?
C124 C123 C122 119.2(8) . . ?
C124 C123 H12C 120.4 . . ?
C122 C123 H12C 120.4 . . ?
C125 C124 C123 122.0(8) . . ?
C125 C124 H12D 119.0 . . ?
C123 C124 H12D 119.0 . . ?
C124 C125 C126 119.8(8) . . ?
C124 C125 H12E 120.1 . . ?
C126 C125 H12E 120.1 . . ?
C125 C126 C121 119.5(8) . . ?
C125 C126 H12F 120.2 . . ?
C121 C126 H12F 120.2 . . ?
C21 P2 P3 99.8(2) . . ?
C21 P2 P1 101.4(2) . . ?
P3 P2 P1 91.24(8) . . ?
C22 C21 P2 110.5(5) . . ?
C22 C21 H21A 109.6 . . ?
P2 C21 H21A 109.6 . . ?
C22 C21 H21B 109.6 . . ?
P2 C21 H21B 109.6 . . ?
H21A C21 H21B 108.1 . . ?
C21 C22 H22A 109.5 . . ?
C21 C22 H22B 109.5 . . ?
H22A C22 H22B 109.5 . . ?
C21 C22 H22C 109.5 . . ?
H22A C22 H22C 109.5 . . ?
H22B C22 H22C 109.5 . . ?
C31 P3 P4 102.8(2) . . ?
C31 P3 P2 102.5(2) . . ?
P4 P3 P2 94.47(9) . . ?
C32 C31 P3 109.8(5) . . ?
C32 C31 H31A 109.7 . . ?
P3 C31 H31A 109.7 . . ?
C32 C31 H31B 109.7 . . ?
P3 C31 H31B 109.7 . . ?
H31A C31 H31B 108.2 . . ?
C31 C32 H32A 109.5 . . ?
C31 C32 H32B 109.5 . . ?
H32A C32 H32B 109.5 . . ?
C31 C32 H32C 109.5 . . ?
H32A C32 H32C 109.5 . . ?
H32B C32 H32C 109.5 . . ?
C411 P4 C421 109.6(3) . . ?
C411 P4 C41 109.5(3) . . ?
C421 P4 C41 108.1(3) . . ?
C411 P4 P3 106.1(2) . . ?
C421 P4 P3 111.8(2) . . ?
C41 P4 P3 111.7(2) . . ?
C42 C41 C46 119.9(6) . . ?
C42 C41 P4 118.6(5) . . ?
C46 C41 P4 121.4(5) . . ?
C43 C42 C41 120.3(6) . . ?
C43 C42 H42A 119.8 . . ?
C41 C42 H42A 119.8 . . ?
C44 C43 C42 120.1(6) . . ?
C44 C43 H43A 120.0 . . ?
C42 C43 H43A 120.0 . . ?
C43 C44 C45 119.9(6) . . ?
C43 C44 H44A 120.0 . . ?
C45 C44 H44A 120.0 . . ?
C44 C45 C46 121.5(6) . . ?
C44 C45 H45A 119.2 . . ?
C46 C45 H45A 119.2 . . ?
C45 C46 C41 118.2(6) . . ?
C45 C46 C16 119.6(6) . . ?
C41 C46 C16 122.1(6) . . ?
C416 C411 C412 119.1(6) . . ?
C416 C411 P4 119.7(5) . . ?
C412 C411 P4 121.2(5) . . ?
C413 C412 C411 119.7(6) . . ?
C413 C412 H41A 120.1 . . ?
C411 C412 H41A 120.1 . . ?
C414 C413 C412 121.1(6) . . ?
C414 C413 H41B 119.4 . . ?
C412 C413 H41B 119.4 . . ?
C413 C414 C415 119.6(6) . . ?
C413 C414 H41C 120.2 . . ?
C415 C414 H41C 120.2 . . ?
C416 C415 C414 120.0(6) . . ?
C416 C415 H41D 120.0 . . ?
C414 C415 H41D 120.0 . . ?
C415 C416 C411 120.4(6) . . ?
C415 C416 H41E 119.8 . . ?
C411 C416 H41E 119.8 . . ?
C426 C421 C422 120.3(6) . . ?
C426 C421 P4 119.5(5) . . ?
C422 C421 P4 120.2(5) . . ?
C423 C422 C421 119.2(6) . . ?
C423 C422 H42B 120.4 . . ?
C421 C422 H42B 120.4 . . ?
C424 C423 C422 120.2(6) . . ?
C424 C423 H42C 119.9 . . ?
C422 C423 H42C 119.9 . . ?
C425 C424 C423 120.6(6) . . ?
C425 C424 H42D 119.7 . . ?
C423 C424 H42D 119.7 . . ?
C424 C425 C426 120.2(6) . . ?
C424 C425 H42E 119.9 . . ?
C426 C425 H42E 119.9 . . ?
C425 C426 C421 119.5(6) . . ?
C425 C426 H42F 120.2 . . ?
C421 C426 H42F 120.2 . . ?
Cl3 Sn1 Cl3 180.00(7) . 2_776 ?
Cl3 Sn1 Cl1 91.36(5) . . ?
Cl3 Sn1 Cl1 88.64(5) 2_776 . ?
Cl3 Sn1 Cl1 88.64(5) . 2_776 ?
Cl3 Sn1 Cl1 91.36(5) 2_776 2_776 ?
Cl1 Sn1 Cl1 180.000(1) . 2_776 ?
Cl3 Sn1 Cl2 89.69(5) . 2_776 ?
Cl3 Sn1 Cl2 90.31(5) 2_776 2_776 ?
Cl1 Sn1 Cl2 89.79(5) . 2_776 ?
Cl1 Sn1 Cl2 90.21(5) 2_776 2_776 ?
Cl3 Sn1 Cl2 90.31(5) . . ?
Cl3 Sn1 Cl2 89.69(5) 2_776 . ?
Cl1 Sn1 Cl2 90.21(5) . . ?
Cl1 Sn1 Cl2 89.79(5) 2_776 . ?
Cl2 Sn1 Cl2 180.000(1) 2_776 . ?
Cl6 Sn2 Cl5 117.23(9) . . ?
Cl6 Sn2 Cl4 117.16(10) . . ?
Cl5 Sn2 Cl4 125.55(9) . . ?
Cl6 Sn2 Cl7 92.76(8) . . ?
Cl5 Sn2 Cl7 91.16(7) . . ?
Cl4 Sn2 Cl7 88.75(7) . . ?
Cl6 Sn2 Cl8 90.05(9) . . ?
Cl5 Sn2 Cl8 90.21(8) . . ?
Cl4 Sn2 Cl8 87.30(8) . . ?
Cl7 Sn2 Cl8 175.89(8) . . ?
Cl13 C1S Cl11 110.6(5) . . ?
Cl13 C1S Cl12 108.9(4) . . ?
Cl11 C1S Cl12 111.3(5) . . ?
Cl13 C1S H1SA 108.7 . . ?
Cl11 C1S H1SA 108.7 . . ?
Cl12 C1S H1SA 108.7 . . ?
Cl23 C2S Cl22 110.4(4) . . ?
Cl23 C2S Cl21 109.8(5) . . ?
Cl22 C2S Cl21 110.9(5) . . ?
Cl23 C2S H2SA 108.6 . . ?
Cl22 C2S H2SA 108.6 . . ?
Cl21 C2S H2SA 108.6 . . ?
Cl32 C3S Cl33 110.3(6) . . ?
Cl32 C3S Cl31 109.2(5) . . ?
Cl33 C3S Cl31 108.4(6) . . ?
Cl32 C3S H3SA 109.7 . . ?
Cl33 C3S H3SA 109.6 . . ?
Cl31 C3S H3SA 109.7 . . ?
Cl42 C4S Cl43 113.0(5) . . ?
Cl42 C4S Cl41 110.7(5) . . ?
Cl43 C4S Cl41 109.1(6) . . ?
Cl42 C4S H4SA 108.0 . . ?
Cl43 C4S H4SA 108.0 . . ?
Cl41 C4S H4SA 108.0 . . ?

loop_
_geom_bond_atom_site_label_1
_geom_bond_atom_site_label_2
_geom_bond_distance
_geom_bond_site_symmetry_2
_geom_bond_publ_flag
P1 C111 1.791(7) . ?
P1 C121 1.799(7) . ?
P1 C11 1.822(6) . ?
P1 P2 2.235(2) . ?
C11 C12 1.397(8) . ?
C11 C16 1.400(9) . ?
C12 C13 1.382(9) . ?
C12 H12A 0.9500 . ?
C13 C14 1.374(9) . ?
C13 H13A 0.9500 . ?
C14 C15 1.392(9) . ?
C14 H14A 0.9500 . ?
C15 C16 1.390(9) . ?
C15 H15A 0.9500 . ?
C16 C46 1.497(9) . ?
C111 C116 1.387(9) . ?
C111 C112 1.413(9) . ?
C112 C113 1.385(10) . ?
C112 H11A 0.9500 . ?
C113 C114 1.378(11) . ?
C113 H11B 0.9500 . ?
C114 C115 1.370(11) . ?
C114 H11C 0.9500 . ?
C115 C116 1.397(10) . ?
C115 H11D 0.9500 . ?
C116 H11E 0.9500 . ?
C121 C122 1.382(10) . ?
C121 C126 1.390(10) . ?
C122 C123 1.408(10) . ?
C122 H12B 0.9500 . ?
C123 C124 1.378(13) . ?
C123 H12C 0.9500 . ?
C124 C125 1.346(14) . ?
C124 H12D 0.9500 . ?
C125 C126 1.387(10) . ?
C125 H12E 0.9500 . ?
C126 H12F 0.9500 . ?
P2 C21 1.854(7) . ?
P2 P3 2.223(2) . ?
C21 C22 1.534(9) . ?
C21 H21A 0.9900 . ?
C21 H21B 0.9900 . ?
C22 H22A 0.9800 . ?
C22 H22B 0.9800 . ?
C22 H22C 0.9800 . ?
P3 C31 1.853(7) . ?
P3 P4 2.218(2) . ?
C31 C32 1.531(9) . ?
C31 H31A 0.9900 . ?
C31 H31B 0.9900 . ?
C32 H32A 0.9800 . ?
C32 H32B 0.9800 . ?
C32 H32C 0.9800 . ?
P4 C411 1.795(6) . ?
P4 C421 1.799(6) . ?
P4 C41 1.822(6) . ?
C41 C42 1.400(9) . ?
C41 C46 1.401(9) . ?
C42 C43 1.386(9) . ?
C42 H42A 0.9500 . ?
C43 C44 1.377(10) . ?
C43 H43A 0.9500 . ?
C44 C45 1.379(9) . ?
C44 H44A 0.9500 . ?
C45 C46 1.399(9) . ?
C45 H45A 0.9500 . ?
C411 C416 1.392(9) . ?
C411 C412 1.395(8) . ?
C412 C413 1.388(9) . ?
C412 H41A 0.9500 . ?
C413 C414 1.351(10) . ?
C413 H41B 0.9500 . ?
C414 C415 1.410(10) . ?
C414 H41C 0.9500 . ?
C415 C416 1.371(9) . ?
C415 H41D 0.9500 . ?
C416 H41E 0.9500 . ?
C421 C426 1.391(9) . ?
C421 C422 1.395(9) . ?
C422 C423 1.385(9) . ?
C422 H42B 0.9500 . ?
C423 C424 1.384(10) . ?
C423 H42C 0.9500 . ?
C424 C425 1.371(10) . ?
C424 H42D 0.9500 . ?
C425 C426 1.387(9) . ?
C425 H42E 0.9500 . ?
C426 H42F 0.9500 . ?
Sn1 Cl3 2.4224(14) . ?
Sn1 Cl3 2.4224(14) 2_776 ?
Sn1 Cl1 2.4312(15) . ?
Sn1 Cl1 2.4312(15) 2_776 ?
Sn1 Cl2 2.4365(16) 2_776 ?
Sn1 Cl2 2.4365(16) . ?
Sn2 Cl6 2.321(2) . ?
Sn2 Cl5 2.329(2) . ?
Sn2 Cl4 2.339(2) . ?
Sn2 Cl7 2.394(2) . ?
Sn2 Cl8 2.422(2) . ?
C1S Cl13 1.742(9) . ?
C1S Cl11 1.746(9) . ?
C1S Cl12 1.761(8) . ?
C1S H1SA 1.0000 . ?
C2S Cl23 1.742(9) . ?
C2S Cl22 1.743(9) . ?
C2S Cl21 1.758(8) . ?
C2S H2SA 1.0000 . ?
C3S Cl32 1.684(13) . ?
C3S Cl33 1.759(9) . ?
C3S Cl31 1.778(12) . ?
C3S H3SA 1.0000 . ?
C4S Cl42 1.737(10) . ?
C4S Cl43 1.738(9) . ?
C4S Cl41 1.739(9) . ?
C4S H4SA 1.0000 . ?

loop_
_geom_torsion_atom_site_label_1
_geom_torsion_atom_site_label_2
_geom_torsion_atom_site_label_3
_geom_torsion_atom_site_label_4
_geom_torsion
_geom_torsion_site_symmetry_1
_geom_torsion_site_symmetry_2
_geom_torsion_site_symmetry_3
_geom_torsion_site_symmetry_4
_geom_torsion_publ_flag
C111 P1 C11 C12 -1.8(6) . . . . ?
C121 P1 C11 C12 -120.4(5) . . . . ?
P2 P1 C11 C12 121.3(5) . . . . ?
C111 P1 C11 C16 173.3(5) . . . . ?
C121 P1 C11 C16 54.8(6) . . . . ?
P2 P1 C11 C16 -63.5(5) . . . . ?
C16 C11 C12 C13 -0.9(9) . . . . ?
P1 C11 C12 C13 174.3(5) . . . . ?
C11 C12 C13 C14 -1.7(10) . . . . ?
C12 C13 C14 C15 1.3(10) . . . . ?
C13 C14 C15 C16 1.7(10) . . . . ?
C14 C15 C16 C11 -4.3(9) . . . . ?
C14 C15 C16 C46 175.5(6) . . . . ?
C12 C11 C16 C15 3.9(9) . . . . ?
P1 C11 C16 C15 -171.3(5) . . . . ?
C12 C11 C16 C46 -175.9(6) . . . . ?
P1 C11 C16 C46 9.0(8) . . . . ?
C121 P1 C111 C116 -6.3(6) . . . . ?
C11 P1 C111 C116 -124.4(5) . . . . ?
P2 P1 C111 C116 111.8(5) . . . . ?
C121 P1 C111 C112 178.7(5) . . . . ?
C11 P1 C111 C112 60.6(6) . . . . ?
P2 P1 C111 C112 -63.2(5) . . . . ?
C116 C111 C112 C113 0.9(10) . . . . ?
P1 C111 C112 C113 176.0(5) . . . . ?
C111 C112 C113 C114 -0.9(10) . . . . ?
C112 C113 C114 C115 1.3(11) . . . . ?
C113 C114 C115 C116 -1.8(11) . . . . ?
C112 C111 C116 C115 -1.4(10) . . . . ?
P1 C111 C116 C115 -176.4(5) . . . . ?
C114 C115 C116 C111 1.9(11) . . . . ?
C111 P1 C121 C122 -65.3(6) . . . . ?
C11 P1 C121 C122 54.0(6) . . . . ?
P2 P1 C121 C122 174.8(5) . . . . ?
C111 P1 C121 C126 117.2(6) . . . . ?
C11 P1 C121 C126 -123.6(6) . . . . ?
P2 P1 C121 C126 -2.7(6) . . . . ?
C126 C121 C122 C123 -1.9(11) . . . . ?
P1 C121 C122 C123 -179.5(5) . . . . ?
C121 C122 C123 C124 1.6(11) . . . . ?
C122 C123 C124 C125 0.6(13) . . . . ?
C123 C124 C125 C126 -2.4(13) . . . . ?
C124 C125 C126 C121 2.1(12) . . . . ?
C122 C121 C126 C125 0.1(11) . . . . ?
P1 C121 C126 C125 177.6(6) . . . . ?
C111 P1 P2 C21 -10.2(3) . . . . ?
C121 P1 P2 C21 108.5(3) . . . . ?
C11 P1 P2 C21 -133.0(3) . . . . ?
C111 P1 P2 P3 90.0(2) . . . . ?
C121 P1 P2 P3 -151.2(2) . . . . ?
C11 P1 P2 P3 -32.8(2) . . . . ?
P3 P2 C21 C22 -169.3(4) . . . . ?
P1 P2 C21 C22 -76.0(5) . . . . ?
C21 P2 P3 C31 -55.8(3) . . . . ?
P1 P2 P3 C31 -157.6(2) . . . . ?
C21 P2 P3 P4 -160.0(2) . . . . ?
P1 P2 P3 P4 98.17(9) . . . . ?
P4 P3 C31 C32 -70.6(5) . . . . ?
P2 P3 C31 C32 -168.3(4) . . . . ?
C31 P3 P4 C411 108.2(3) . . . . ?
P2 P3 P4 C411 -147.9(2) . . . . ?
C31 P3 P4 C421 -11.2(3) . . . . ?
P2 P3 P4 C421 92.7(2) . . . . ?
C31 P3 P4 C41 -132.6(3) . . . . ?
P2 P3 P4 C41 -28.6(2) . . . . ?
C411 P4 C41 C42 -122.3(6) . . . . ?
C421 P4 C41 C42 -3.0(6) . . . . ?
P3 P4 C41 C42 120.4(5) . . . . ?
C411 P4 C41 C46 54.2(6) . . . . ?
C421 P4 C41 C46 173.5(5) . . . . ?
P3 P4 C41 C46 -63.0(6) . . . . ?
C46 C41 C42 C43 0.3(10) . . . . ?
P4 C41 C42 C43 176.9(6) . . . . ?
C41 C42 C43 C44 -0.8(11) . . . . ?
C42 C43 C44 C45 -0.8(11) . . . . ?
C43 C44 C45 C46 3.0(11) . . . . ?
C44 C45 C46 C41 -3.5(10) . . . . ?
C44 C45 C46 C16 -179.8(6) . . . . ?
C42 C41 C46 C45 1.8(10) . . . . ?
P4 C41 C46 C45 -174.7(5) . . . . ?
C42 C41 C46 C16 178.0(6) . . . . ?
P4 C41 C46 C16 1.5(9) . . . . ?
C15 C16 C46 C45 78.3(8) . . . . ?
C11 C16 C46 C45 -101.9(7) . . . . ?
C15 C16 C46 C41 -97.9(7) . . . . ?
C11 C16 C46 C41 81.9(8) . . . . ?
C421 P4 C411 C416 -69.0(5) . . . . ?
C41 P4 C411 C416 49.4(6) . . . . ?
P3 P4 C411 C416 170.1(4) . . . . ?
C421 P4 C411 C412 112.2(5) . . . . ?
C41 P4 C411 C412 -129.4(5) . . . . ?
P3 P4 C411 C412 -8.7(5) . . . . ?
C416 C411 C412 C413 0.0(9) . . . . ?
P4 C411 C412 C413 178.8(5) . . . . ?
C411 C412 C413 C414 -0.4(10) . . . . ?
C412 C413 C414 C415 0.5(11) . . . . ?
C413 C414 C415 C416 -0.2(11) . . . . ?
C414 C415 C416 C411 -0.3(10) . . . . ?
C412 C411 C416 C415 0.4(9) . . . . ?
P4 C411 C416 C415 -178.4(5) . . . . ?
C411 P4 C421 C426 -175.3(5) . . . . ?
C41 P4 C421 C426 65.5(6) . . . . ?
P3 P4 C421 C426 -57.9(6) . . . . ?
C411 P4 C421 C422 3.4(6) . . . . ?
C41 P4 C421 C422 -115.9(6) . . . . ?
P3 P4 C421 C422 120.8(5) . . . . ?
C426 C421 C422 C423 -2.3(10) . . . . ?
P4 C421 C422 C423 179.0(5) . . . . ?
C421 C422 C423 C424 1.2(10) . . . . ?
C422 C423 C424 C425 -0.2(11) . . . . ?
C423 C424 C425 C426 0.1(11) . . . . ?
C424 C425 C426 C421 -1.2(11) . . . . ?
C422 C421 C426 C425 2.3(10) . . . . ?
P4 C421 C426 C425 -179.0(5) . . . . ?
